data_7039021
loop_
_publ_author_name
'Krebs, K. M.'
'Maudrich, J.-J.'
'Wesemann, L.'

_publ_section_title
;
 Reaction of stannylene phosphorus Lewis pairs with dichlorides of
 germanium, tin and lead - the formation of base stabilized stannyl
 stannylenes/germylenes and redox reaction with PbCl2.
;
_journal_issue 19
_journal_name_full 'Dalton transactions (Cambridge, England : 2003)'
_journal_page_first 8081
_journal_page_last 8088
_journal_paper_doi 10.1039/c6dt00916f
_journal_volume 45
_journal_year 2016
_chemical_formula_sum 'C54 H75 Cl2 P Sn2'
_chemical_formula_weight 1063.39
_chemical_name_systematic
;
 ?
;
_space_group_IT_number 61
_symmetry_cell_setting orthorhombic
_symmetry_space_group_name_Hall '-P 2ac 2ab'
_symmetry_space_group_name_H-M 'P b c a'
_atom_sites_solution_hydrogens geom
_atom_sites_solution_primary direct
_atom_sites_solution_secondary difmap
_audit_creation_method SHELXL-97
_audit_update_record
;
2016-03-03 deposited with the CCDC.
2016-03-30 downloaded from the CCDC.
;
_cell_angle_alpha 90.00
_cell_angle_beta 90.00
_cell_angle_gamma 90.00
_cell_formula_units_Z 8
_cell_length_a 16.0688(4)
_cell_length_b 24.6470(6)
_cell_length_c 26.0868(6)
_cell_measurement_reflns_used 9412
_cell_measurement_temperature 100(2)
_cell_measurement_theta_max 28.28
_cell_measurement_theta_min 2.60
_cell_volume 10331.6(4)
_computing_cell_refinement 'Bruker SAINT'
_computing_data_collection 'Bruker APEX2'
_computing_data_reduction 'Bruker SAINT'
_computing_molecular_graphics 'Bruker SHELXTL'
_computing_publication_material 'Bruker SHELXTL'
_computing_structure_refinement 'SHELXL-97 (Sheldrick, 2008)'
_computing_structure_solution 'SHELXS-97 (Sheldrick, 2008)'
_diffrn_ambient_temperature 100(2)
_diffrn_detector_area_resol_mean 8.3333
_diffrn_measured_fraction_theta_full 0.999
_diffrn_measured_fraction_theta_max 0.999
_diffrn_measurement_device_type 'Bruker APEX-II CCD'
_diffrn_measurement_method '\f and \w scans'
_diffrn_radiation_monochromator graphite
_diffrn_radiation_source 'fine-focus sealed tube'
_diffrn_radiation_type MoK\a
_diffrn_radiation_wavelength 0.71073
_diffrn_reflns_av_R_equivalents 0.0396
_diffrn_reflns_av_sigmaI/netI 0.0167
_diffrn_reflns_limit_h_max 20
_diffrn_reflns_limit_h_min -19
_diffrn_reflns_limit_k_max 30
_diffrn_reflns_limit_k_min -29
_diffrn_reflns_limit_l_max 32
_diffrn_reflns_limit_l_min -32
_diffrn_reflns_number 158517
_diffrn_reflns_theta_full 26.37
_diffrn_reflns_theta_max 26.37
_diffrn_reflns_theta_min 1.56
_exptl_absorpt_coefficient_mu 1.135
_exptl_absorpt_correction_T_max 0.9347
_exptl_absorpt_correction_T_min 0.7969
_exptl_absorpt_correction_type numerical
_exptl_absorpt_process_details 'SADABS V2008/1 (Bruker AXS)'
_exptl_crystal_colour yellow
_exptl_crystal_density_diffrn 1.367
_exptl_crystal_density_method 'not measured'
_exptl_crystal_description prism
_exptl_crystal_F_000 4384
_exptl_crystal_size_max 0.372
_exptl_crystal_size_mid 0.190
_exptl_crystal_size_min 0.181
_refine_diff_density_max 0.608
_refine_diff_density_min -0.431
_refine_diff_density_rms 0.065
_refine_ls_extinction_method none
_refine_ls_goodness_of_fit_ref 1.047
_refine_ls_hydrogen_treatment constr
_refine_ls_matrix_type full
_refine_ls_number_parameters 544
_refine_ls_number_reflns 10546
_refine_ls_number_restraints 0
_refine_ls_restrained_S_all 1.047
_refine_ls_R_factor_all 0.0300
_refine_ls_R_factor_gt 0.0226
_refine_ls_shift/su_max 0.009
_refine_ls_shift/su_mean 0.000
_refine_ls_structure_factor_coef Fsqd
_refine_ls_weighting_details 'calc w=1/[\s^2^(Fo^2^)+(0.0171P)^2^+11.3757P] where P=(Fo^2^+2Fc^2^)/3'
_refine_ls_weighting_scheme calc
_refine_ls_wR_factor_gt 0.0454
_refine_ls_wR_factor_ref 0.0481
_reflns_number_gt 9227
_reflns_number_total 10546
_reflns_threshold_expression >2sigma(I)
_cod_data_source_file c6dt00916f2.cif
_cod_data_source_block kk105_0m
_cod_depositor_comments
;
The following automatic conversions were performed:

'_symmetry_cell_setting' value 'Orthorhombic' changed to
'orthorhombic' according to
/usr/data/users/saulius/crontab/automatic-downloads/rss-feeds/RSC/lib/dictionaries/cif_core.dic
dictionary named 'cif_core.dic' version 2.4.2 from 2011-04-26.

Automatic conversion script
Id: cif_fix_values 4268 2015-11-12 08:31:59Z antanas 

 Adding full bibliography for 7039020--7039024.cif.
;
_cod_original_sg_symbol_H-M 'Pbca '
_cod_database_code 7039021

loop_
_symmetry_equiv_pos_as_xyz
'x, y, z'
'x+1/2, -y+1/2, -z'
'-x, y+1/2, -z+1/2'
'-x+1/2, -y, z+1/2'
'-x, -y, -z'
'-x-1/2, y-1/2, z'
'x, -y-1/2, z-1/2'
'x-1/2, y, -z-1/2'

loop_
_atom_site_label
_atom_site_type_symbol
_atom_site_fract_x
_atom_site_fract_y
_atom_site_fract_z
_atom_site_U_iso_or_equiv
_atom_site_adp_type
_atom_site_occupancy
_atom_site_symmetry_multiplicity
_atom_site_calc_flag
_atom_site_refinement_flags
Sn1 Sn 0.816206(8) 0.648465(5) 0.947541(4) 0.01055(3) Uani 1 1 d .
Cl1 Cl 0.88532(3) 0.734105(19) 0.942133(17) 0.01741(10) Uani 1 1 d .
Cl2 Cl 1.02032(3) 0.631377(19) 1.031212(19) 0.01846(10) Uani 1 1 d .
Sn2 Sn 0.898063(8) 0.573174(5) 1.015392(5) 0.01377(4) Uani 1 1 d .
P1 P 0.80905(3) 0.635113(19) 1.080731(17) 0.01167(10) Uani 1 1 d .
C1 C 0.71697(12) 0.67691(7) 0.99751(7) 0.0121(4) Uani 1 1 d .
C2 C 0.72050(12) 0.66923(7) 1.05096(7) 0.0130(4) Uani 1 1 d .
C3 C 0.65796(12) 0.69052(8) 1.08243(7) 0.0158(4) Uani 1 1 d .
H3 H 0.6600 0.6845 1.1184 0.019 Uiso 1 1 calc R
C4 C 0.59327(12) 0.72030(8) 1.06168(7) 0.0178(4) Uani 1 1 d .
H4 H 0.5511 0.7346 1.0833 0.021 Uiso 1 1 calc R
C5 C 0.59004(12) 0.72935(8) 1.00920(8) 0.0177(4) Uani 1 1 d .
H5 H 0.5464 0.7505 0.9949 0.021 Uiso 1 1 calc R
C6 C 0.65083(12) 0.70727(8) 0.97775(7) 0.0148(4) Uani 1 1 d .
H6 H 0.6474 0.7129 0.9418 0.018 Uiso 1 1 calc R
C7 C 0.87161(12) 0.68838(8) 1.11303(7) 0.0137(4) Uani 1 1 d .
H7 H 0.9273 0.6722 1.1206 0.016 Uiso 1 1 calc R
C8 C 0.83676(13) 0.70969(8) 1.16396(7) 0.0184(4) Uani 1 1 d .
H8A H 0.7807 0.7252 1.1583 0.022 Uiso 1 1 calc R
H8B H 0.8316 0.6794 1.1886 0.022 Uiso 1 1 calc R
C9 C 0.89430(14) 0.75328(9) 1.18611(7) 0.0231(5) Uani 1 1 d .
H9A H 0.8698 0.7676 1.2182 0.028 Uiso 1 1 calc R
H9B H 0.9487 0.7367 1.1947 0.028 Uiso 1 1 calc R
C10 C 0.90798(15) 0.79991(9) 1.14873(8) 0.0267(5) Uani 1 1 d .
H10A H 0.8546 0.8188 1.1425 0.032 Uiso 1 1 calc R
H10B H 0.9474 0.8263 1.1638 0.032 Uiso 1 1 calc R
C11 C 0.94256(14) 0.77869(8) 1.09819(8) 0.0219(5) Uani 1 1 d .
H11A H 0.9986 0.7632 1.1040 0.026 Uiso 1 1 calc R
H11B H 0.9481 0.8091 1.0737 0.026 Uiso 1 1 calc R
C12 C 0.88592(13) 0.73530(8) 1.07529(7) 0.0167(4) Uani 1 1 d .
H12A H 0.9114 0.7210 1.0435 0.020 Uiso 1 1 calc R
H12B H 0.8317 0.7518 1.0662 0.020 Uiso 1 1 calc R
C13 C 0.76724(12) 0.59223(8) 1.13249(7) 0.0148(4) Uani 1 1 d .
H13 H 0.7413 0.6165 1.1587 0.018 Uiso 1 1 calc R
C14 C 0.70050(12) 0.55259(8) 1.11363(8) 0.0190(4) Uani 1 1 d .
H14A H 0.7244 0.5284 1.0872 0.023 Uiso 1 1 calc R
H14B H 0.6539 0.5730 1.0980 0.023 Uiso 1 1 calc R
C15 C 0.66811(13) 0.51867(9) 1.15871(8) 0.0246(5) Uani 1 1 d .
H15A H 0.6399 0.5429 1.1835 0.030 Uiso 1 1 calc R
H15B H 0.6265 0.4923 1.1459 0.030 Uiso 1 1 calc R
C16 C 0.73777(14) 0.48815(9) 1.18589(8) 0.0239(5) Uani 1 1 d .
H16A H 0.7617 0.4607 1.1624 0.029 Uiso 1 1 calc R
H16B H 0.7149 0.4689 1.2161 0.029 Uiso 1 1 calc R
C17 C 0.80610(13) 0.52711(9) 1.20317(8) 0.0213(4) Uani 1 1 d .
H17A H 0.8526 0.5061 1.2182 0.026 Uiso 1 1 calc R
H17B H 0.7839 0.5515 1.2301 0.026 Uiso 1 1 calc R
C18 C 0.83864(12) 0.56121(8) 1.15832(7) 0.0179(4) Uani 1 1 d .
H18A H 0.8658 0.5372 1.1329 0.021 Uiso 1 1 calc R
H18B H 0.8807 0.5873 1.1710 0.021 Uiso 1 1 calc R
C19 C 0.76441(11) 0.63393(7) 0.87096(7) 0.0112(4) Uani 1 1 d .
C20 C 0.71865(11) 0.58523(7) 0.86626(7) 0.0122(4) Uani 1 1 d .
C21 C 0.67882(12) 0.57242(8) 0.82029(7) 0.0149(4) Uani 1 1 d .
H21 H 0.6472 0.5400 0.8178 0.018 Uiso 1 1 calc R
C22 C 0.68496(12) 0.60657(8) 0.77821(7) 0.0157(4) Uani 1 1 d .
H22 H 0.6558 0.5985 0.7475 0.019 Uiso 1 1 calc R
C23 C 0.73402(12) 0.65247(8) 0.78155(7) 0.0147(4) Uani 1 1 d .
H23 H 0.7402 0.6750 0.7522 0.018 Uiso 1 1 calc R
C24 C 0.77485(11) 0.66664(7) 0.82706(7) 0.0118(4) Uani 1 1 d .
C25 C 0.82957(12) 0.71589(7) 0.82481(7) 0.0124(4) Uani 1 1 d .
C26 C 0.91695(12) 0.70984(8) 0.82264(7) 0.0132(4) Uani 1 1 d .
C27 C 0.95706(12) 0.65375(8) 0.82445(7) 0.0158(4) Uani 1 1 d .
H27 H 0.9194 0.6299 0.8450 0.019 Uiso 1 1 calc R
C28 C 0.96283(15) 0.62893(9) 0.77067(8) 0.0267(5) Uani 1 1 d .
H28A H 0.9075 0.6285 0.7549 0.040 Uiso 1 1 calc R
H28B H 0.9841 0.5918 0.7732 0.040 Uiso 1 1 calc R
H28C H 1.0006 0.6507 0.7496 0.040 Uiso 1 1 calc R
C29 C 1.04238(13) 0.65257(9) 0.85043(9) 0.0258(5) Uani 1 1 d .
H29A H 1.0617 0.6150 0.8531 0.039 Uiso 1 1 calc R
H29B H 1.0380 0.6683 0.8848 0.039 Uiso 1 1 calc R
H29C H 1.0821 0.6737 0.8301 0.039 Uiso 1 1 calc R
C30 C 0.96561(12) 0.75633(8) 0.81860(7) 0.0146(4) Uani 1 1 d .
H30 H 1.0244 0.7526 0.8165 0.018 Uiso 1 1 calc R
C31 C 0.93120(12) 0.80808(8) 0.81754(7) 0.0154(4) Uani 1 1 d .
C32 C 0.98549(13) 0.85862(8) 0.81702(8) 0.0185(4) Uani 1 1 d .
H32 H 1.0449 0.8466 0.8175 0.022 Uiso 1 1 calc R
C33 C 0.97032(14) 0.89313(9) 0.86495(9) 0.0275(5) Uani 1 1 d .
H33A H 1.0081 0.9244 0.8647 0.041 Uiso 1 1 calc R
H33B H 0.9806 0.8712 0.8956 0.041 Uiso 1 1 calc R
H33C H 0.9126 0.9059 0.8651 0.041 Uiso 1 1 calc R
C34 C 0.97184(14) 0.89211(9) 0.76827(8) 0.0258(5) Uani 1 1 d .
H34A H 0.9835 0.8696 0.7381 0.039 Uiso 1 1 calc R
H34B H 1.0093 0.9235 0.7685 0.039 Uiso 1 1 calc R
H34C H 0.9140 0.9046 0.7670 0.039 Uiso 1 1 calc R
C35 C 0.84511(12) 0.81270(8) 0.81880(7) 0.0161(4) Uani 1 1 d .
H35 H 0.8207 0.8478 0.8172 0.019 Uiso 1 1 calc R
C36 C 0.79355(12) 0.76748(8) 0.82238(7) 0.0136(4) Uani 1 1 d .
C37 C 0.69992(12) 0.77610(8) 0.82569(8) 0.0176(4) Uani 1 1 d .
H37 H 0.6733 0.7398 0.8303 0.021 Uiso 1 1 calc R
C38 C 0.66527(13) 0.80102(10) 0.77627(9) 0.0279(5) Uani 1 1 d .
H38A H 0.6786 0.7774 0.7472 0.042 Uiso 1 1 calc R
H38B H 0.6903 0.8368 0.7708 0.042 Uiso 1 1 calc R
H38C H 0.6047 0.8048 0.7792 0.042 Uiso 1 1 calc R
C39 C 0.67757(14) 0.81082(8) 0.87233(8) 0.0250(5) Uani 1 1 d .
H39A H 0.7027 0.8469 0.8687 0.038 Uiso 1 1 calc R
H39B H 0.6988 0.7934 0.9035 0.038 Uiso 1 1 calc R
H39C H 0.6170 0.8144 0.8747 0.038 Uiso 1 1 calc R
C40 C 0.72014(12) 0.54336(7) 0.90800(7) 0.0123(4) Uani 1 1 d .
C41 C 0.65601(12) 0.53960(7) 0.94450(7) 0.0131(4) Uani 1 1 d .
C42 C 0.66120(12) 0.49871(8) 0.98155(7) 0.0151(4) Uani 1 1 d .
H42 H 0.6189 0.4964 1.0069 0.018 Uiso 1 1 calc R
C43 C 0.72580(12) 0.46140(8) 0.98270(7) 0.0159(4) Uani 1 1 d .
C44 C 0.72581(14) 0.41638(8) 1.02261(8) 0.0213(4) Uani 1 1 d .
H44 H 0.6783 0.4233 1.0465 0.026 Uiso 1 1 calc R
C45 C 0.80565(14) 0.41517(9) 1.05462(8) 0.0280(5) Uani 1 1 d .
H45A H 0.8528 0.4056 1.0326 0.042 Uiso 1 1 calc R
H45B H 0.8001 0.3881 1.0819 0.042 Uiso 1 1 calc R
H45C H 0.8151 0.4510 1.0698 0.042 Uiso 1 1 calc R
C46 C 0.71109(18) 0.36140(9) 0.99719(10) 0.0375(6) Uani 1 1 d .
H46A H 0.6593 0.3626 0.9774 0.056 Uiso 1 1 calc R
H46B H 0.7069 0.3333 1.0236 0.056 Uiso 1 1 calc R
H46C H 0.7577 0.3530 0.9743 0.056 Uiso 1 1 calc R
C47 C 0.78815(12) 0.46546(8) 0.94570(7) 0.0159(4) Uani 1 1 d .
H47 H 0.8327 0.4401 0.9460 0.019 Uiso 1 1 calc R
C48 C 0.78662(12) 0.50586(7) 0.90834(7) 0.0136(4) Uani 1 1 d .
C49 C 0.85345(12) 0.50752(8) 0.86652(7) 0.0166(4) Uani 1 1 d .
H49 H 0.8496 0.5438 0.8495 0.020 Uiso 1 1 calc R
C50 C 0.83533(17) 0.46463(11) 0.82582(9) 0.0391(6) Uani 1 1 d .
H50A H 0.7780 0.4687 0.8137 0.059 Uiso 1 1 calc R
H50B H 0.8426 0.4284 0.8406 0.059 Uiso 1 1 calc R
H50C H 0.8738 0.4692 0.7970 0.059 Uiso 1 1 calc R
C51 C 0.94215(14) 0.50140(11) 0.88637(9) 0.0327(6) Uani 1 1 d .
H51A H 0.9813 0.5041 0.8576 0.049 Uiso 1 1 calc R
H51B H 0.9483 0.4660 0.9030 0.049 Uiso 1 1 calc R
H51C H 0.9539 0.5302 0.9112 0.049 Uiso 1 1 calc R
C52 C 0.58038(12) 0.57669(8) 0.94211(7) 0.0150(4) Uani 1 1 d .
H52 H 0.5985 0.6118 0.9264 0.018 Uiso 1 1 calc R
C53 C 0.54243(12) 0.58948(8) 0.99458(7) 0.0171(4) Uani 1 1 d .
H53A H 0.4989 0.6170 0.9906 0.026 Uiso 1 1 calc R
H53B H 0.5859 0.6032 1.0175 0.026 Uiso 1 1 calc R
H53C H 0.5183 0.5564 1.0091 0.026 Uiso 1 1 calc R
C54 C 0.51299(12) 0.55218(8) 0.90722(8) 0.0198(4) Uani 1 1 d .
H54A H 0.4653 0.5769 0.9055 0.030 Uiso 1 1 calc R
H54B H 0.4949 0.5172 0.9212 0.030 Uiso 1 1 calc R
H54C H 0.5358 0.5468 0.8727 0.030 Uiso 1 1 calc R

loop_
_atom_site_aniso_label
_atom_site_aniso_U_11
_atom_site_aniso_U_22
_atom_site_aniso_U_33
_atom_site_aniso_U_23
_atom_site_aniso_U_13
_atom_site_aniso_U_12
Sn1 0.01008(6) 0.01318(6) 0.00838(6) 0.00049(5) -0.00048(5) 0.00000(5)
Cl1 0.0202(2) 0.0204(2) 0.0116(2) 0.00058(17) -0.00051(18) -0.00815(19)
Cl2 0.0108(2) 0.0196(2) 0.0250(2) -0.00148(19) -0.00184(19) 0.00103(18)
Sn2 0.01561(7) 0.01310(6) 0.01258(6) 0.00018(5) -0.00138(5) 0.00242(5)
P1 0.0115(2) 0.0143(2) 0.0092(2) 0.00129(18) -0.00043(18) 0.00051(19)
C1 0.0107(9) 0.0115(9) 0.0140(9) -0.0006(7) 0.0002(7) -0.0015(7)
C2 0.0103(9) 0.0140(9) 0.0146(9) 0.0016(7) -0.0016(7) -0.0003(7)
C3 0.0145(10) 0.0197(10) 0.0133(9) 0.0001(8) 0.0008(8) 0.0006(8)
C4 0.0142(10) 0.0206(10) 0.0187(10) -0.0029(8) 0.0034(8) 0.0021(8)
C5 0.0139(10) 0.0165(9) 0.0227(11) 0.0027(8) -0.0030(8) 0.0033(8)
C6 0.0153(10) 0.0150(9) 0.0140(9) 0.0026(7) -0.0010(8) -0.0019(8)
C7 0.0141(10) 0.0167(9) 0.0103(9) -0.0002(7) -0.0012(7) -0.0005(8)
C8 0.0221(11) 0.0215(10) 0.0118(9) -0.0013(8) 0.0024(8) -0.0018(8)
C9 0.0316(12) 0.0258(11) 0.0120(10) -0.0050(8) 0.0011(9) -0.0035(10)
C10 0.0404(14) 0.0207(11) 0.0190(11) -0.0060(8) 0.0002(10) -0.0061(10)
C11 0.0289(12) 0.0202(10) 0.0167(10) 0.0000(8) -0.0005(9) -0.0074(9)
C12 0.0203(11) 0.0165(10) 0.0133(9) 0.0004(7) 0.0000(8) -0.0008(8)
C13 0.0150(10) 0.0180(9) 0.0113(9) 0.0031(7) 0.0009(8) -0.0010(8)
C14 0.0162(11) 0.0227(10) 0.0183(10) 0.0058(8) -0.0047(8) -0.0035(8)
C15 0.0189(11) 0.0293(12) 0.0255(11) 0.0092(9) -0.0049(9) -0.0099(9)
C16 0.0260(12) 0.0244(11) 0.0214(11) 0.0107(9) -0.0044(9) -0.0072(9)
C17 0.0208(11) 0.0265(11) 0.0167(10) 0.0090(8) -0.0039(8) -0.0036(9)
C18 0.0159(10) 0.0220(10) 0.0157(10) 0.0056(8) -0.0040(8) -0.0024(8)
C19 0.0087(9) 0.0143(9) 0.0107(8) -0.0003(7) -0.0002(7) 0.0031(7)
C20 0.0100(9) 0.0137(9) 0.0130(9) -0.0001(7) 0.0019(7) 0.0025(7)
C21 0.0130(10) 0.0155(9) 0.0162(9) -0.0030(7) -0.0020(8) -0.0007(8)
C22 0.0159(10) 0.0192(10) 0.0121(9) -0.0028(7) -0.0032(8) 0.0024(8)
C23 0.0159(10) 0.0170(9) 0.0113(9) 0.0018(7) 0.0005(7) 0.0027(8)
C24 0.0106(9) 0.0110(9) 0.0137(9) 0.0004(7) 0.0014(7) 0.0034(7)
C25 0.0168(10) 0.0145(9) 0.0059(8) 0.0016(7) -0.0010(7) 0.0001(8)
C26 0.0158(10) 0.0170(9) 0.0068(8) 0.0014(7) -0.0010(7) 0.0013(8)
C27 0.0134(10) 0.0179(10) 0.0160(9) 0.0026(8) 0.0011(8) 0.0016(8)
C28 0.0306(13) 0.0270(11) 0.0225(11) -0.0047(9) -0.0023(10) 0.0118(10)
C29 0.0211(11) 0.0232(11) 0.0331(12) 0.0003(9) -0.0062(9) 0.0058(9)
C30 0.0126(9) 0.0217(10) 0.0094(9) 0.0024(7) 0.0003(7) 0.0004(8)
C31 0.0182(10) 0.0178(10) 0.0101(9) 0.0028(7) -0.0022(8) -0.0024(8)
C32 0.0165(10) 0.0174(10) 0.0214(10) 0.0040(8) -0.0024(8) -0.0029(8)
C33 0.0265(12) 0.0248(11) 0.0312(12) -0.0053(9) -0.0037(10) -0.0080(9)
C34 0.0242(12) 0.0238(11) 0.0295(12) 0.0108(9) -0.0040(10) -0.0058(9)
C35 0.0192(10) 0.0143(9) 0.0149(10) 0.0012(7) -0.0024(8) 0.0020(8)
C36 0.0145(10) 0.0168(9) 0.0096(9) 0.0008(7) -0.0009(7) 0.0002(8)
C37 0.0151(10) 0.0161(9) 0.0216(10) 0.0007(8) 0.0006(8) 0.0013(8)
C38 0.0172(11) 0.0359(13) 0.0305(12) 0.0045(10) -0.0057(9) 0.0066(9)
C39 0.0257(12) 0.0196(10) 0.0298(12) -0.0011(9) 0.0105(10) 0.0022(9)
C40 0.0141(9) 0.0115(9) 0.0113(9) -0.0006(7) -0.0025(7) -0.0029(7)
C41 0.0110(9) 0.0139(9) 0.0145(9) -0.0020(7) -0.0027(7) -0.0036(7)
C42 0.0138(10) 0.0173(9) 0.0142(9) 0.0003(7) 0.0013(8) -0.0031(8)
C43 0.0177(10) 0.0145(9) 0.0155(9) 0.0010(7) -0.0017(8) -0.0024(8)
C44 0.0233(11) 0.0191(10) 0.0215(11) 0.0064(8) 0.0065(9) 0.0025(9)
C45 0.0319(13) 0.0303(12) 0.0217(11) 0.0101(9) 0.0026(10) 0.0100(10)
C46 0.0592(18) 0.0189(11) 0.0345(13) 0.0081(10) 0.0030(12) -0.0078(11)
C47 0.0162(10) 0.0132(9) 0.0181(10) -0.0007(8) -0.0006(8) 0.0026(7)
C48 0.0147(9) 0.0127(9) 0.0134(9) -0.0017(7) -0.0010(8) -0.0029(7)
C49 0.0189(10) 0.0152(10) 0.0155(10) 0.0014(8) 0.0020(8) 0.0027(8)
C50 0.0470(16) 0.0428(15) 0.0274(13) -0.0159(11) 0.0143(12) -0.0121(12)
C51 0.0198(12) 0.0549(16) 0.0233(12) 0.0045(11) 0.0066(9) 0.0074(11)
C52 0.0146(10) 0.0146(9) 0.0159(9) 0.0013(8) 0.0004(8) -0.0016(8)
C53 0.0142(10) 0.0182(10) 0.0189(10) 0.0008(8) 0.0015(8) -0.0003(8)
C54 0.0149(10) 0.0242(11) 0.0205(10) 0.0000(8) -0.0020(8) -0.0013(8)

loop_
_atom_type_symbol
_atom_type_description
_atom_type_scat_dispersion_real
_atom_type_scat_dispersion_imag
_atom_type_scat_source
C C 0.0033 0.0016 'International Tables Vol C Tables 4.2.6.8 and 6.1.1.4'
H H 0.0000 0.0000 'International Tables Vol C Tables 4.2.6.8 and 6.1.1.4'
P P 0.1023 0.0942 'International Tables Vol C Tables 4.2.6.8 and 6.1.1.4'
Cl Cl 0.1484 0.1585 'International Tables Vol C Tables 4.2.6.8 and 6.1.1.4'
Sn Sn -0.6537 1.4246 'International Tables Vol C Tables 4.2.6.8 and 6.1.1.4'

loop_
_geom_angle_atom_site_label_1
_geom_angle_atom_site_label_2
_geom_angle_atom_site_label_3
_geom_angle
C1 Sn1 C19 108.67(7)
C1 Sn1 Cl1 95.24(5)
C19 Sn1 Cl1 105.48(5)
C1 Sn1 Sn2 100.02(5)
C19 Sn1 Sn2 128.85(5)
Cl1 Sn1 Sn2 113.138(13)
Cl2 Sn2 P1 89.283(16)
Cl2 Sn2 Sn1 95.264(12)
P1 Sn2 Sn1 77.394(11)
C2 P1 C13 106.97(9)
C2 P1 C7 106.82(9)
C13 P1 C7 105.71(8)
C2 P1 Sn2 113.89(6)
C13 P1 Sn2 109.37(6)
C7 P1 Sn2 113.57(6)
C6 C1 C2 117.87(17)
C6 C1 Sn1 120.58(13)
C2 C1 Sn1 121.36(13)
C3 C2 C1 120.09(17)
C3 C2 P1 118.86(14)
C1 C2 P1 120.95(14)
C4 C3 C2 120.61(18)
C4 C3 H3 119.7
C2 C3 H3 119.7
C3 C4 C5 119.96(18)
C3 C4 H4 120.0
C5 C4 H4 120.0
C6 C5 C4 119.62(18)
C6 C5 H5 120.2
C4 C5 H5 120.2
C5 C6 C1 121.82(18)
C5 C6 H6 119.1
C1 C6 H6 119.1
C8 C7 C12 110.60(16)
C8 C7 P1 115.95(13)
C12 C7 P1 108.83(12)
C8 C7 H7 107.0
C12 C7 H7 107.0
P1 C7 H7 107.0
C9 C8 C7 110.29(16)
C9 C8 H8A 109.6
C7 C8 H8A 109.6
C9 C8 H8B 109.6
C7 C8 H8B 109.6
H8A C8 H8B 108.1
C10 C9 C8 112.03(17)
C10 C9 H9A 109.2
C8 C9 H9A 109.2
C10 C9 H9B 109.2
C8 C9 H9B 109.2
H9A C9 H9B 107.9
C11 C10 C9 110.35(17)
C11 C10 H10A 109.6
C9 C10 H10A 109.6
C11 C10 H10B 109.6
C9 C10 H10B 109.6
H10A C10 H10B 108.1
C10 C11 C12 111.21(17)
C10 C11 H11A 109.4
C12 C11 H11A 109.4
C10 C11 H11B 109.4
C12 C11 H11B 109.4
H11A C11 H11B 108.0
C11 C12 C7 111.47(16)
C11 C12 H12A 109.3
C7 C12 H12A 109.3
C11 C12 H12B 109.3
C7 C12 H12B 109.3
H12A C12 H12B 108.0
C14 C13 C18 110.28(16)
C14 C13 P1 112.70(13)
C18 C13 P1 109.59(13)
C14 C13 H13 108.0
C18 C13 H13 108.0
P1 C13 H13 108.0
C13 C14 C15 109.81(16)
C13 C14 H14A 109.7
C15 C14 H14A 109.7
C13 C14 H14B 109.7
C15 C14 H14B 109.7
H14A C14 H14B 108.2
C16 C15 C14 112.12(17)
C16 C15 H15A 109.2
C14 C15 H15A 109.2
C16 C15 H15B 109.2
C14 C15 H15B 109.2
H15A C15 H15B 107.9
C15 C16 C17 110.82(17)
C15 C16 H16A 109.5
C17 C16 H16A 109.5
C15 C16 H16B 109.5
C17 C16 H16B 109.5
H16A C16 H16B 108.1
C16 C17 C18 111.40(16)
C16 C17 H17A 109.3
C18 C17 H17A 109.3
C16 C17 H17B 109.3
C18 C17 H17B 109.3
H17A C17 H17B 108.0
C17 C18 C13 110.70(16)
C17 C18 H18A 109.5
C13 C18 H18A 109.5
C17 C18 H18B 109.5
C13 C18 H18B 109.5
H18A C18 H18B 108.1
C24 C19 C20 118.49(16)
C24 C19 Sn1 126.94(13)
C20 C19 Sn1 114.54(13)
C21 C20 C19 120.37(17)
C21 C20 C40 118.37(16)
C19 C20 C40 120.87(16)
C22 C21 C20 120.68(18)
C22 C21 H21 119.7
C20 C21 H21 119.7
C23 C22 C21 119.20(17)
C23 C22 H22 120.4
C21 C22 H22 120.4
C22 C23 C24 121.65(17)
C22 C23 H23 119.2
C24 C23 H23 119.2
C23 C24 C19 119.34(17)
C23 C24 C25 116.30(16)
C19 C24 C25 124.34(16)
C36 C25 C26 120.35(17)
C36 C25 C24 119.67(17)
C26 C25 C24 119.91(16)
C30 C26 C25 118.33(17)
C30 C26 C27 120.74(17)
C25 C26 C27 120.93(17)
C26 C27 C29 114.16(16)
C26 C27 C28 111.02(16)
C29 C27 C28 110.10(17)
C26 C27 H27 107.1
C29 C27 H27 107.1
C28 C27 H27 107.1
C27 C28 H28A 109.5
C27 C28 H28B 109.5
H28A C28 H28B 109.5
C27 C28 H28C 109.5
H28A C28 H28C 109.5
H28B C28 H28C 109.5
C27 C29 H29A 109.5
C27 C29 H29B 109.5
H29A C29 H29B 109.5
C27 C29 H29C 109.5
H29A C29 H29C 109.5
H29B C29 H29C 109.5
C31 C30 C26 122.24(18)
C31 C30 H30 118.9
C26 C30 H30 118.9
C35 C31 C30 118.10(18)
C35 C31 C32 120.30(18)
C30 C31 C32 121.56(18)
C31 C32 C33 110.86(17)
C31 C32 C34 111.51(16)
C33 C32 C34 110.85(17)
C31 C32 H32 107.8
C33 C32 H32 107.8
C34 C32 H32 107.8
C32 C33 H33A 109.5
C32 C33 H33B 109.5
H33A C33 H33B 109.5
C32 C33 H33C 109.5
H33A C33 H33C 109.5
H33B C33 H33C 109.5
C32 C34 H34A 109.5
C32 C34 H34B 109.5
H34A C34 H34B 109.5
C32 C34 H34C 109.5
H34A C34 H34C 109.5
H34B C34 H34C 109.5
C31 C35 C36 121.93(18)
C31 C35 H35 119.0
C36 C35 H35 119.0
C35 C36 C25 119.00(18)
C35 C36 C37 118.71(17)
C25 C36 C37 122.24(17)
C36 C37 C39 110.80(17)
C36 C37 C38 111.55(17)
C39 C37 C38 111.07(17)
C36 C37 H37 107.7
C39 C37 H37 107.7
C38 C37 H37 107.7
C37 C38 H38A 109.5
C37 C38 H38B 109.5
H38A C38 H38B 109.5
C37 C38 H38C 109.5
H38A C38 H38C 109.5
H38B C38 H38C 109.5
C37 C39 H39A 109.5
C37 C39 H39B 109.5
H39A C39 H39B 109.5
C37 C39 H39C 109.5
H39A C39 H39C 109.5
H39B C39 H39C 109.5
C41 C40 C48 120.46(17)
C41 C40 C20 121.67(17)
C48 C40 C20 117.81(16)
C42 C41 C40 118.14(17)
C42 C41 C52 120.58(17)
C40 C41 C52 121.18(17)
C43 C42 C41 122.49(18)
C43 C42 H42 118.8
C41 C42 H42 118.8
C42 C43 C47 118.36(18)
C42 C43 C44 119.89(18)
C47 C43 C44 121.72(18)
C43 C44 C46 110.48(17)
C43 C44 C45 112.80(17)
C46 C44 C45 110.45(19)
C43 C44 H44 107.6
C46 C44 H44 107.6
C45 C44 H44 107.6
C44 C45 H45A 109.5
C44 C45 H45B 109.5
H45A C45 H45B 109.5
C44 C45 H45C 109.5
H45A C45 H45C 109.5
H45B C45 H45C 109.5
C44 C46 H46A 109.5
C44 C46 H46B 109.5
H46A C46 H46B 109.5
C44 C46 H46C 109.5
H46A C46 H46C 109.5
H46B C46 H46C 109.5
C48 C47 C43 121.51(18)
C48 C47 H47 119.2
C43 C47 H47 119.2
C47 C48 C40 119.02(17)
C47 C48 C49 120.32(17)
C40 C48 C49 120.57(16)
C51 C49 C50 110.26(19)
C51 C49 C48 114.29(16)
C50 C49 C48 110.08(17)
C51 C49 H49 107.3
C50 C49 H49 107.3
C48 C49 H49 107.3
C49 C50 H50A 109.5
C49 C50 H50B 109.5
H50A C50 H50B 109.5
C49 C50 H50C 109.5
H50A C50 H50C 109.5
H50B C50 H50C 109.5
C49 C51 H51A 109.5
C49 C51 H51B 109.5
H51A C51 H51B 109.5
C49 C51 H51C 109.5
H51A C51 H51C 109.5
H51B C51 H51C 109.5
C41 C52 C53 113.88(16)
C41 C52 C54 110.52(16)
C53 C52 C54 109.23(16)
C41 C52 H52 107.7
C53 C52 H52 107.7
C54 C52 H52 107.7
C52 C53 H53A 109.5
C52 C53 H53B 109.5
H53A C53 H53B 109.5
C52 C53 H53C 109.5
H53A C53 H53C 109.5
H53B C53 H53C 109.5
C52 C54 H54A 109.5
C52 C54 H54B 109.5
H54A C54 H54B 109.5
C52 C54 H54C 109.5
H54A C54 H54C 109.5
H54B C54 H54C 109.5

loop_
_geom_bond_atom_site_label_1
_geom_bond_atom_site_label_2
_geom_bond_distance
Sn1 C1 2.1756(19)
Sn1 C19 2.1935(18)
Sn1 Cl1 2.3893(5)
Sn1 Sn2 2.88216(18)
Cl2 Sn2 2.4673(5)
Sn2 P1 2.6985(5)
P1 C2 1.8260(19)
P1 C13 1.8417(19)
P1 C7 1.8558(19)
C1 C6 1.398(3)
C1 C2 1.409(3)
C2 C3 1.400(3)
C3 C4 1.383(3)
C3 H3 0.9500
C4 C5 1.388(3)
C4 H4 0.9500
C5 C6 1.387(3)
C5 H5 0.9500
C6 H6 0.9500
C7 C8 1.535(3)
C7 C12 1.536(3)
C7 H7 1.0000
C8 C9 1.531(3)
C8 H8A 0.9900
C8 H8B 0.9900
C9 C10 1.523(3)
C9 H9A 0.9900
C9 H9B 0.9900
C10 C11 1.523(3)
C10 H10A 0.9900
C10 H10B 0.9900
C11 C12 1.526(3)
C11 H11A 0.9900
C11 H11B 0.9900
C12 H12A 0.9900
C12 H12B 0.9900
C13 C14 1.532(3)
C13 C18 1.535(3)
C13 H13 1.0000
C14 C15 1.534(3)
C14 H14A 0.9900
C14 H14B 0.9900
C15 C16 1.524(3)
C15 H15A 0.9900
C15 H15B 0.9900
C16 C17 1.527(3)
C16 H16A 0.9900
C16 H16B 0.9900
C17 C18 1.532(3)
C17 H17A 0.9900
C17 H17B 0.9900
C18 H18A 0.9900
C18 H18B 0.9900
C19 C24 1.411(2)
C19 C20 1.413(3)
C20 C21 1.396(3)
C20 C40 1.500(2)
C21 C22 1.387(3)
C21 H21 0.9500
C22 C23 1.382(3)
C22 H22 0.9500
C23 C24 1.401(3)
C23 H23 0.9500
C24 C25 1.500(3)
C25 C36 1.398(3)
C25 C26 1.413(3)
C26 C30 1.391(3)
C26 C27 1.526(3)
C27 C29 1.530(3)
C27 C28 1.533(3)
C27 H27 1.0000
C28 H28A 0.9800
C28 H28B 0.9800
C28 H28C 0.9800
C29 H29A 0.9800
C29 H29B 0.9800
C29 H29C 0.9800
C30 C31 1.390(3)
C30 H30 0.9500
C31 C35 1.388(3)
C31 C32 1.521(3)
C32 C33 1.532(3)
C32 C34 1.532(3)
C32 H32 1.0000
C33 H33A 0.9800
C33 H33B 0.9800
C33 H33C 0.9800
C34 H34A 0.9800
C34 H34B 0.9800
C34 H34C 0.9800
C35 C36 1.392(3)
C35 H35 0.9500
C36 C37 1.522(3)
C37 C39 1.530(3)
C37 C38 1.533(3)
C37 H37 1.0000
C38 H38A 0.9800
C38 H38B 0.9800
C38 H38C 0.9800
C39 H39A 0.9800
C39 H39B 0.9800
C39 H39C 0.9800
C40 C41 1.406(3)
C40 C48 1.413(3)
C41 C42 1.399(3)
C41 C52 1.522(3)
C42 C43 1.387(3)
C42 H42 0.9500
C43 C47 1.395(3)
C43 C44 1.522(3)
C44 C46 1.527(3)
C44 C45 1.531(3)
C44 H44 1.0000
C45 H45A 0.9800
C45 H45B 0.9800
C45 H45C 0.9800
C46 H46A 0.9800
C46 H46B 0.9800
C46 H46C 0.9800
C47 C48 1.394(3)
C47 H47 0.9500
C48 C49 1.531(3)
C49 C51 1.524(3)
C49 C50 1.526(3)
C49 H49 1.0000
C50 H50A 0.9800
C50 H50B 0.9800
C50 H50C 0.9800
C51 H51A 0.9800
C51 H51B 0.9800
C51 H51C 0.9800
C52 C53 1.531(3)
C52 C54 1.538(3)
C52 H52 1.0000
C53 H53A 0.9800
C53 H53B 0.9800
C53 H53C 0.9800
C54 H54A 0.9800
C54 H54B 0.9800
C54 H54C 0.9800

loop_
_geom_torsion_atom_site_label_1
_geom_torsion_atom_site_label_2
_geom_torsion_atom_site_label_3
_geom_torsion_atom_site_label_4
_geom_torsion
C1 Sn1 Sn2 Cl2 -106.60(5)
C19 Sn1 Sn2 Cl2 129.36(6)
Cl1 Sn1 Sn2 Cl2 -6.433(18)
C1 Sn1 Sn2 P1 -18.51(5)
C19 Sn1 Sn2 P1 -142.56(6)
Cl1 Sn1 Sn2 P1 81.648(17)
Cl2 Sn2 P1 C2 117.98(7)
Sn1 Sn2 P1 C2 22.42(7)
Cl2 Sn2 P1 C13 -122.41(7)
Sn1 Sn2 P1 C13 142.03(7)
Cl2 Sn2 P1 C7 -4.61(7)
Sn1 Sn2 P1 C7 -100.16(7)
C19 Sn1 C1 C6 -30.94(16)
Cl1 Sn1 C1 C6 77.35(15)
Sn2 Sn1 C1 C6 -168.01(14)
C19 Sn1 C1 C2 154.21(14)
Cl1 Sn1 C1 C2 -97.50(15)
Sn2 Sn1 C1 C2 17.14(15)
C6 C1 C2 C3 1.6(3)
Sn1 C1 C2 C3 176.55(14)
C6 C1 C2 P1 -174.79(14)
Sn1 C1 C2 P1 0.2(2)
C13 P1 C2 C3 42.51(17)
C7 P1 C2 C3 -70.32(17)
Sn2 P1 C2 C3 163.47(13)
C13 P1 C2 C1 -141.09(15)
C7 P1 C2 C1 106.08(16)
Sn2 P1 C2 C1 -20.13(17)
C1 C2 C3 C4 -1.5(3)
P1 C2 C3 C4 174.92(15)
C2 C3 C4 C5 -0.1(3)
C3 C4 C5 C6 1.6(3)
C4 C5 C6 C1 -1.5(3)
C2 C1 C6 C5 -0.1(3)
Sn1 C1 C6 C5 -175.11(14)
C2 P1 C7 C8 76.54(15)
C13 P1 C7 C8 -37.15(16)
Sn2 P1 C7 C8 -157.06(12)
C2 P1 C7 C12 -48.87(15)
C13 P1 C7 C12 -162.55(13)
Sn2 P1 C7 C12 77.53(13)
C12 C7 C8 C9 -55.4(2)
P1 C7 C8 C9 -179.87(14)
C7 C8 C9 C10 56.6(2)
C8 C9 C10 C11 -56.7(2)
C9 C10 C11 C12 55.9(2)
C10 C11 C12 C7 -56.2(2)
C8 C7 C12 C11 55.8(2)
P1 C7 C12 C11 -175.76(14)
C2 P1 C13 C14 55.40(16)
C7 P1 C13 C14 168.99(14)
Sn2 P1 C13 C14 -68.38(14)
C2 P1 C13 C18 178.61(13)
C7 P1 C13 C18 -67.80(15)
Sn2 P1 C13 C18 54.83(14)
C18 C13 C14 C15 57.7(2)
P1 C13 C14 C15 -179.52(14)
C13 C14 C15 C16 -56.8(2)
C14 C15 C16 C17 55.2(2)
C15 C16 C17 C18 -54.5(2)
C16 C17 C18 C13 56.3(2)
C14 C13 C18 C17 -57.9(2)
P1 C13 C18 C17 177.45(14)
C1 Sn1 C19 C24 105.08(16)
Cl1 Sn1 C19 C24 3.91(16)
Sn2 Sn1 C19 C24 -134.38(14)
C1 Sn1 C19 C20 -77.36(14)
Cl1 Sn1 C19 C20 -178.53(12)
Sn2 Sn1 C19 C20 43.18(15)
C24 C19 C20 C21 -5.5(3)
Sn1 C19 C20 C21 176.74(14)
C24 C19 C20 C40 167.22(17)
Sn1 C19 C20 C40 -10.6(2)
C19 C20 C21 C22 1.4(3)
C40 C20 C21 C22 -171.44(17)
C20 C21 C22 C23 2.7(3)
C21 C22 C23 C24 -2.8(3)
C22 C23 C24 C19 -1.3(3)
C22 C23 C24 C25 177.03(17)
C20 C19 C24 C23 5.4(3)
Sn1 C19 C24 C23 -177.15(13)
C20 C19 C24 C25 -172.81(17)
Sn1 C19 C24 C25 4.7(3)
C23 C24 C25 C36 73.2(2)
C19 C24 C25 C36 -108.5(2)
C23 C24 C25 C26 -103.7(2)
C19 C24 C25 C26 74.5(2)
C36 C25 C26 C30 0.6(3)
C24 C25 C26 C30 177.57(16)
C36 C25 C26 C27 -179.09(16)
C24 C25 C26 C27 -2.2(3)
C30 C26 C27 C29 32.2(2)
C25 C26 C27 C29 -148.10(18)
C30 C26 C27 C28 -93.0(2)
C25 C26 C27 C28 86.7(2)
C25 C26 C30 C31 1.1(3)
C27 C26 C30 C31 -179.12(17)
C26 C30 C31 C35 -2.3(3)
C26 C30 C31 C32 175.49(17)
C35 C31 C32 C33 60.0(2)
C30 C31 C32 C33 -117.7(2)
C35 C31 C32 C34 -64.0(2)
C30 C31 C32 C34 118.3(2)
C30 C31 C35 C36 1.7(3)
C32 C31 C35 C36 -176.12(17)
C31 C35 C36 C25 0.0(3)
C31 C35 C36 C37 177.59(18)
C26 C25 C36 C35 -1.2(3)
C24 C25 C36 C35 -178.15(17)
C26 C25 C36 C37 -178.69(17)
C24 C25 C36 C37 4.4(3)
C35 C36 C37 C39 -58.7(2)
C25 C36 C37 C39 118.7(2)
C35 C36 C37 C38 65.6(2)
C25 C36 C37 C38 -117.0(2)
C21 C20 C40 C41 -88.6(2)
C19 C20 C40 C41 98.6(2)
C21 C20 C40 C48 88.7(2)
C19 C20 C40 C48 -84.1(2)
C48 C40 C41 C42 1.5(3)
C20 C40 C41 C42 178.70(17)
C48 C40 C41 C52 -174.96(17)
C20 C40 C41 C52 2.3(3)
C40 C41 C42 C43 -1.5(3)
C52 C41 C42 C43 174.94(17)
C41 C42 C43 C47 0.7(3)
C41 C42 C43 C44 -177.33(18)
C42 C43 C44 C46 110.8(2)
C47 C43 C44 C46 -67.1(3)
C42 C43 C44 C45 -125.0(2)
C47 C43 C44 C45 57.0(3)
C42 C43 C47 C48 0.2(3)
C44 C43 C47 C48 178.18(18)
C43 C47 C48 C40 -0.2(3)
C43 C47 C48 C49 -176.79(18)
C41 C40 C48 C47 -0.7(3)
C20 C40 C48 C47 -177.98(17)
C41 C40 C48 C49 175.92(17)
C20 C40 C48 C49 -1.4(3)
C47 C48 C49 C51 -47.4(3)
C40 C48 C49 C51 136.0(2)
C47 C48 C49 C50 77.3(2)
C40 C48 C49 C50 -99.2(2)
C42 C41 C52 C53 34.1(2)
C40 C41 C52 C53 -149.50(17)
C42 C41 C52 C54 -89.2(2)
C40 C41 C52 C54 87.1(2)
